data_2230048
loop_
_publ_author_name
'Zhang, Wenjun'
'Chen, Yanmei'
'Lei, Tao'
'Li, Yahong'
'Li, Wu'

_publ_section_title
;
 <i>catena</i>-Poly[diimidazolium
 [bis(\m-pyridine-2,5-dicarboxylato)bis[diaquapraseodymate(III)]]-bis(\m-pyridine-2,5-dicarboxylato)]
;
_journal_coeditor_code JH2277
_journal_issue 5
_journal_name_full 'Acta Crystallographica Section E'
_journal_page_first m569
_journal_page_last m570
_journal_paper_doi 10.1107/S1600536811012360
_journal_volume 67
_journal_year 2011
_chemical_formula_iupac '(C3 H5 N2)2 [Pr2 (C7 H3 N O4)4 (H2 O)4]'
_chemical_formula_moiety '2(C3 H5 N2 +), C28 H20 N4 O20 Pr2 -'
_chemical_formula_sum 'C34 H30 N8 O20 Pr2'
_chemical_formula_weight 1152.48
_chemical_name_systematic
;
<i>catena</i>-Poly[diimidazolium
[bis(\m-pyridine-2,5-dicarboxylato)bis[diaquapraseodymate(III)]]-bis(\m-
pyridine-2,5-dicarboxylato)]
;
_space_group_IT_number 2
_symmetry_cell_setting triclinic
_symmetry_space_group_name_Hall '-P 1'
_symmetry_space_group_name_H-M 'P -1'
_atom_sites_solution_hydrogens geom
_atom_sites_solution_primary direct
_atom_sites_solution_secondary difmap
_audit_creation_method SHELXL-97
_cell_angle_alpha 64.63(3)
_cell_angle_beta 79.50(3)
_cell_angle_gamma 87.50(3)
_cell_formula_units_Z 1
_cell_length_a 9.5444(19)
_cell_length_b 10.667(2)
_cell_length_c 11.222(2)
_cell_measurement_reflns_used 3561
_cell_measurement_temperature 293(2)
_cell_measurement_theta_max 25.48
_cell_measurement_theta_min 2.58
_cell_volume 1014.3(4)
_computing_cell_refinement 'SAINT (Bruker, 2001)'
_computing_data_collection 'SMART (Bruker, 2001)'
_computing_data_reduction 'SAINT (Bruker, 2001)'
_computing_molecular_graphics 'SHELXTL (Sheldrick, 2008)'
_computing_publication_material 'SHELXTL (Sheldrick, 2008)'
_computing_structure_refinement 'SHELXL97 (Sheldrick, 2008)'
_computing_structure_solution 'SHELXS97 (Sheldrick, 2008)'
_diffrn_ambient_temperature 293(2)
_diffrn_measured_fraction_theta_full 0.997
_diffrn_measured_fraction_theta_max 0.997
_diffrn_measurement_device_type 'Bruker SMART CCD area-detector'
_diffrn_measurement_method \w
_diffrn_radiation_monochromator graphite
_diffrn_radiation_source 'fine-focus sealed tube'
_diffrn_radiation_type MoK\a
_diffrn_radiation_wavelength 0.71073
_diffrn_reflns_av_R_equivalents 0.0198
_diffrn_reflns_av_sigmaI/netI 0.0155
_diffrn_reflns_limit_h_max 11
_diffrn_reflns_limit_h_min -11
_diffrn_reflns_limit_k_max 12
_diffrn_reflns_limit_k_min -12
_diffrn_reflns_limit_l_max 13
_diffrn_reflns_limit_l_min -13
_diffrn_reflns_number 14917
_diffrn_reflns_theta_full 25.00
_diffrn_reflns_theta_max 25.00
_diffrn_reflns_theta_min 2.04
_diffrn_standards_decay_% 99.7
_diffrn_standards_interval_count 14917
_diffrn_standards_number 3561
_exptl_absorpt_coefficient_mu 2.466
_exptl_absorpt_correction_T_max 0.8085
_exptl_absorpt_correction_T_min 0.6515
_exptl_absorpt_correction_type multi-scan
_exptl_absorpt_process_details '(SADABS; Bruker, 2001)'
_exptl_crystal_colour 'light green'
_exptl_crystal_density_diffrn 1.887
_exptl_crystal_density_method 'not measured'
_exptl_crystal_description block
_exptl_crystal_F_000 568
_exptl_crystal_size_max 0.19
_exptl_crystal_size_mid 0.16
_exptl_crystal_size_min 0.09
_refine_diff_density_max 0.328
_refine_diff_density_min -0.452
_refine_ls_extinction_coef 305
_refine_ls_extinction_method none
_refine_ls_goodness_of_fit_ref 1.043
_refine_ls_hydrogen_treatment mixed
_refine_ls_matrix_type full
_refine_ls_number_parameters 305
_refine_ls_number_reflns 3561
_refine_ls_number_restraints 0
_refine_ls_restrained_S_all 1.043
_refine_ls_R_factor_all 0.0157
_refine_ls_R_factor_gt 0.0152
_refine_ls_shift/su_max 0.068
_refine_ls_shift/su_mean 0.003
_refine_ls_structure_factor_coef Fsqd
_refine_ls_weighting_details 'calc w=1/[\s^2^(Fo^2^)+(0.0271P)^2^+0.5143P] where P=(Fo^2^+2Fc^2^)/3'
_refine_ls_weighting_scheme calc
_refine_ls_wR_factor_gt 0.0421
_refine_ls_wR_factor_ref 0.0425
_reflns_number_gt 3468
_reflns_number_total 3561
_reflns_threshold_expression I>2\s(I)
_cod_data_source_file jh2277.cif
_cod_data_source_block I
_cod_original_cell_volume 1014.3(3)
_cod_original_sg_symbol_Hall '-p 1'
_cod_database_code 2230048
_cod_database_fobs_code 2230048

loop_
_symmetry_equiv_pos_as_xyz
'x, y, z'
'-x, -y, -z'

loop_
_atom_site_type_symbol
_atom_site_label
_atom_site_fract_x
_atom_site_fract_y
_atom_site_fract_z
_atom_site_U_iso_or_equiv
_atom_site_adp_type
_atom_site_calc_flag
_atom_site_refinement_flags
_atom_site_occupancy
_atom_site_disorder_assembly
_atom_site_disorder_group
Pr Pr1 0.194718(10) 0.107410(10) 0.725374(9) 0.01889(5) Uani d . 1 . .
O O1 0.17790(15) 0.14537(16) 0.92701(14) 0.0277(3) Uani d . 1 . .
N N1 0.43859(18) 0.13489(18) 0.79437(16) 0.0228(4) Uani d . 1 . .
O O4 0.94311(15) 0.15185(18) 0.73503(16) 0.0337(4) Uani d . 1 . .
N N2 0.36969(19) 0.25158(18) 0.49260(17) 0.0250(4) Uani d . 1 . .
C C5 0.5686(2) 0.1198(2) 0.7350(2) 0.0252(4) Uani d . 1 . .
H H5 0.5761 0.0949 0.6642 0.030 Uiso calc R 1 . .
O O9 0.0720(2) -0.1109(2) 0.89507(19) 0.0386(4) Uani d . 1 . .
O O5 0.19850(19) 0.35430(16) 0.63801(16) 0.0379(4) Uani d . 1 . .
O O10 0.1175(2) 0.0591(2) 0.5508(2) 0.0473(5) Uani d . 1 . .
C C7 0.8356(2) 0.1232(2) 0.7005(2) 0.0263(5) Uani d . 1 . .
O O3 0.83952(17) 0.0841(2) 0.60974(18) 0.0429(4) Uani d . 1 . .
C C1 0.4287(2) 0.1698(2) 0.89743(19) 0.0205(4) Uani d . 1 . .
C C6 0.2795(2) 0.1837(2) 0.9634(2) 0.0248(4) Uani d . 1 . .
O O6 0.2580(2) 0.57179(18) 0.49073(19) 0.0560(6) Uani d . 1 . .
C C2 0.5464(2) 0.1908(2) 0.9421(2) 0.0269(5) Uani d . 1 . .
H H2 0.5361 0.2152 1.0133 0.032 Uiso calc R 1 . .
C C4 0.6928(2) 0.1394(2) 0.7731(2) 0.0223(4) Uani d . 1 . .
C C8 0.3728(2) 0.3897(2) 0.4479(2) 0.0291(5) Uani d . 1 . .
O O2 0.26769(19) 0.2280(2) 1.0488(2) 0.0498(5) Uani d . 1 . .
C C13 0.2689(3) 0.4449(2) 0.5310(2) 0.0325(5) Uani d . 1 . .
C C3 0.6802(2) 0.1750(2) 0.8796(2) 0.0264(4) Uani d . 1 . .
H H3 0.7611 0.1882 0.9088 0.032 Uiso calc R 1 . .
C C12 0.4576(2) 0.1982(2) 0.4206(2) 0.0263(4) Uani d . 1 . .
H H12 0.4542 0.1025 0.4494 0.032 Uiso calc R 1 . .
N N4 0.0958(3) 0.3420(3) 0.1892(2) 0.0493(6) Uani d . 1 . .
H H4 0.1334 0.2930 0.1485 0.059 Uiso calc R 1 . .
C C15 -0.0147(3) 0.3044(3) 0.2871(3) 0.0434(6) Uani d . 1 . .
H H15 -0.0651 0.2196 0.3246 0.052 Uiso calc R 1 . .
C C17 0.0534(4) 0.5118(3) 0.2475(4) 0.0757(12) Uani d . 1 . .
H H17 0.0578 0.5961 0.2529 0.091 Uiso calc R 1 . .
N N3 -0.0426(3) 0.4050(2) 0.3233(2) 0.0471(6) Uani d . 1 . .
H H3A -0.1110 0.4039 0.3854 0.056 Uiso calc R 1 . .
C C16 0.1408(4) 0.4721(3) 0.1631(4) 0.0760(12) Uani d . 1 . .
H H16 0.2177 0.5237 0.0987 0.091 Uiso calc R 1 . .
C C11 0.5533(2) 0.2772(2) 0.3059(2) 0.0262(5) Uani d . 1 . .
C C14 0.6545(2) 0.2095(2) 0.2339(2) 0.0259(4) Uani d . 1 . .
C C10 0.5552(3) 0.4201(3) 0.2616(3) 0.0439(7) Uani d . 1 . .
H H10 0.6176 0.4769 0.1845 0.053 Uiso calc R 1 . .
C C9 0.4634(3) 0.4765(2) 0.3334(3) 0.0460(7) Uani d . 1 . .
H H9 0.4624 0.5722 0.3051 0.055 Uiso calc R 1 . .
O O8 0.7309(2) 0.28565(18) 0.12655(17) 0.0446(5) Uani d . 1 . .
O O7 0.65553(16) 0.07807(15) 0.28965(15) 0.0308(3) Uani d . 1 . .
H H9A 0.002(4) -0.129(3) 0.946(3) 0.041(8) Uiso d . 1 . .
H H10A 0.025(4) 0.069(3) 0.564(3) 0.062(10) Uiso d . 1 . .
H H10B 0.149(4) 0.034(4) 0.501(4) 0.066(12) Uiso d . 1 . .
H H9B 0.111(4) -0.174(3) 0.904(3) 0.047(10) Uiso d . 1 . .

loop_
_atom_site_aniso_label
_atom_site_aniso_U_11
_atom_site_aniso_U_22
_atom_site_aniso_U_33
_atom_site_aniso_U_12
_atom_site_aniso_U_13
_atom_site_aniso_U_23
Pr1 0.01230(7) 0.02507(7) 0.02203(7) 0.00136(5) 0.00114(5) -0.01435(5)
O1 0.0164(7) 0.0434(9) 0.0278(7) -0.0005(6) 0.0028(6) -0.0218(7)
N1 0.0155(8) 0.0325(9) 0.0258(8) 0.0028(7) -0.0017(7) -0.0184(7)
O4 0.0152(8) 0.0515(10) 0.0452(9) 0.0058(7) -0.0054(7) -0.0313(8)
N2 0.0237(9) 0.0243(9) 0.0255(8) 0.0045(7) 0.0023(7) -0.0122(7)
C5 0.0183(11) 0.0369(12) 0.0272(10) 0.0040(9) -0.0011(8) -0.0213(9)
O9 0.0263(9) 0.0326(10) 0.0447(10) 0.0001(8) 0.0163(8) -0.0139(8)
O5 0.0420(10) 0.0259(8) 0.0365(9) 0.0040(7) 0.0156(7) -0.0139(7)
O10 0.0226(10) 0.0907(16) 0.0575(12) 0.0071(9) -0.0061(8) -0.0598(12)
C7 0.0170(11) 0.0327(11) 0.0320(11) 0.0055(9) -0.0022(9) -0.0178(9)
O3 0.0201(8) 0.0775(13) 0.0533(10) 0.0061(8) -0.0017(7) -0.0512(10)
C1 0.0184(10) 0.0224(9) 0.0210(9) 0.0024(8) 0.0003(8) -0.0113(8)
C6 0.0210(11) 0.0292(11) 0.0259(10) 0.0025(9) 0.0015(8) -0.0157(9)
O6 0.0734(14) 0.0263(9) 0.0484(11) 0.0104(9) 0.0250(10) -0.0122(8)
C2 0.0255(11) 0.0359(12) 0.0248(10) 0.0018(9) -0.0016(9) -0.0192(9)
C4 0.0166(10) 0.0255(10) 0.0240(10) 0.0028(8) -0.0013(8) -0.0111(8)
C8 0.0301(12) 0.0260(11) 0.0286(11) 0.0062(9) 0.0020(9) -0.0126(9)
O2 0.0279(9) 0.0867(14) 0.0640(12) 0.0029(9) 0.0032(8) -0.0643(12)
C13 0.0342(13) 0.0275(12) 0.0332(11) 0.0086(10) 0.0041(10) -0.0155(10)
C3 0.0187(10) 0.0351(11) 0.0300(10) 0.0024(9) -0.0059(8) -0.0177(9)
C12 0.0277(11) 0.0218(10) 0.0274(10) 0.0045(9) 0.0025(9) -0.0117(9)
N4 0.0505(14) 0.0556(14) 0.0455(13) 0.0149(12) 0.0073(11) -0.0326(11)
C15 0.0455(16) 0.0406(14) 0.0449(14) 0.0077(12) 0.0026(12) -0.0239(12)
C17 0.080(3) 0.0472(18) 0.089(3) -0.0075(17) 0.039(2) -0.0394(18)
N3 0.0485(14) 0.0444(12) 0.0450(12) 0.0069(11) 0.0155(11) -0.0259(10)
C16 0.074(2) 0.0543(19) 0.078(2) -0.0050(17) 0.0407(19) -0.0288(17)
C11 0.0247(11) 0.0277(11) 0.0249(10) 0.0054(9) 0.0004(9) -0.0122(9)
C14 0.0209(11) 0.0324(11) 0.0271(10) 0.0040(9) 0.0000(9) -0.0172(9)
C10 0.0512(16) 0.0282(12) 0.0367(13) 0.0020(11) 0.0191(12) -0.0099(10)
C9 0.0570(18) 0.0217(11) 0.0423(14) 0.0075(11) 0.0175(13) -0.0089(10)
O8 0.0481(11) 0.0357(9) 0.0361(9) 0.0047(8) 0.0184(8) -0.0128(7)
O7 0.0261(8) 0.0275(8) 0.0378(8) 0.0042(6) 0.0054(7) -0.0176(7)

loop_
_atom_type_symbol
_atom_type_description
_atom_type_scat_dispersion_real
_atom_type_scat_dispersion_imag
_atom_type_scat_source
C C 0.0033 0.0016 'International Tables Vol C Tables 4.2.6.8 and 6.1.1.4'
H H 0.0000 0.0000 'International Tables Vol C Tables 4.2.6.8 and 6.1.1.4'
N N 0.0061 0.0033 'International Tables Vol C Tables 4.2.6.8 and 6.1.1.4'
O O 0.0106 0.0060 'International Tables Vol C Tables 4.2.6.8 and 6.1.1.4'
Pr Pr -0.2180 2.8214 'International Tables Vol C Tables 4.2.6.8 and 6.1.1.4'

loop_
_geom_angle_atom_site_label_1
_geom_angle_atom_site_label_2
_geom_angle_atom_site_label_3
_geom_angle_site_symmetry_1
_geom_angle_site_symmetry_3
_geom_angle
_geom_angle_publ_flag
O5 Pr1 O4 . 1_455 78.67(7) y
O5 Pr1 O7 . 2_656 139.99(6) y
O4 Pr1 O7 1_455 2_656 135.10(6) y
O5 Pr1 O1 . . 77.58(6) y
O4 Pr1 O1 1_455 . 87.46(6) y
O7 Pr1 O1 2_656 . 117.28(6) y
O5 Pr1 O10 . . 104.04(8) y
O4 Pr1 O10 1_455 . 72.69(6) y
O7 Pr1 O10 2_656 . 75.16(7) y
O1 Pr1 O10 . . 159.11(6) y
O5 Pr1 O9 . . 145.52(6) y
O4 Pr1 O9 1_455 . 74.82(7) y
O7 Pr1 O9 2_656 . 73.98(6) y
O1 Pr1 O9 . . 79.59(6) y
O10 Pr1 O9 . . 88.76(8) y
O5 Pr1 N1 . . 83.59(7) y
O4 Pr1 N1 1_455 . 148.64(5) y
O7 Pr1 N1 2_656 . 73.00(6) y
O1 Pr1 N1 . . 63.42(5) y
O10 Pr1 N1 . . 137.32(6) y
O9 Pr1 N1 . . 108.60(7) y
O5 Pr1 N2 . . 62.40(6) y
O4 Pr1 N2 1_455 . 117.33(6) y
O7 Pr1 N2 2_656 . 80.22(6) y
O1 Pr1 N2 . . 124.85(5) y
O10 Pr1 N2 . . 71.92(7) y
O9 Pr1 N2 . . 151.07(6) y
N1 Pr1 N2 . . 75.27(6) y
C6 O1 Pr1 . . 125.79(12) y
C5 N1 C1 . . 117.88(18) y
C5 N1 Pr1 . . 126.03(13) y
C1 N1 Pr1 . . 116.08(13) y
C7 O4 Pr1 . 1_655 140.65(14) y
C8 N2 C12 . . 117.46(18) ?
C8 N2 Pr1 . . 116.34(13) y
C12 N2 Pr1 . . 126.14(13) y
N1 C5 C4 . . 123.45(19) ?
N1 C5 H5 . . 118.3 ?
C4 C5 H5 . . 118.3 ?
Pr1 O9 H9A . . 134(2) ?
Pr1 O9 H9B . . 115(3) ?
H9A O9 H9B . . 111(3) ?
C13 O5 Pr1 . . 130.05(14) ?
Pr1 O10 H10A . . 103(2) ?
Pr1 O10 H10B . . 137(3) ?
H10A O10 H10B . . 119(4) ?
O3 C7 O4 . . 124.8(2) ?
O3 C7 C4 . . 118.38(19) ?
O4 C7 C4 . . 116.84(19) ?
N1 C1 C2 . . 122.48(18) ?
N1 C1 C6 . . 116.26(18) ?
C2 C1 C6 . . 121.25(18) ?
O2 C6 O1 . . 125.8(2) ?
O2 C6 C1 . . 117.6(2) ?
O1 C6 C1 . . 116.62(17) ?
C1 C2 C3 . . 119.03(19) ?
C1 C2 H2 . . 120.5 ?
C3 C2 H2 . . 120.5 ?
C3 C4 C5 . . 117.72(19) ?
C3 C4 C7 . . 121.57(19) ?
C5 C4 C7 . . 120.71(18) ?
N2 C8 C9 . . 122.7(2) ?
N2 C8 C13 . . 115.37(19) ?
C9 C8 C13 . . 121.9(2) ?
O6 C13 O5 . . 125.2(2) ?
O6 C13 C8 . . 119.1(2) ?
O5 C13 C8 . . 115.67(19) ?
C2 C3 C4 . . 119.4(2) ?
C2 C3 H3 . . 120.3 ?
C4 C3 H3 . . 120.3 ?
N2 C12 C11 . . 123.74(19) ?
N2 C12 H12 . . 118.1 ?
C11 C12 H12 . . 118.1 ?
C15 N4 C16 . . 108.2(2) ?
C15 N4 H4 . . 125.9 ?
C16 N4 H4 . . 125.9 ?
N3 C15 N4 . . 109.0(3) ?
N3 C15 H15 . . 125.5 ?
N4 C15 H15 . . 125.5 ?
C16 C17 N3 . . 106.5(3) ?
C16 C17 H17 . . 126.8 ?
N3 C17 H17 . . 126.8 ?
C15 N3 C17 . . 109.1(2) ?
C15 N3 H3A . . 125.4 ?
C17 N3 H3A . . 125.4 ?
C17 C16 N4 . . 107.2(3) ?
C17 C16 H16 . . 126.4 ?
N4 C16 H16 . . 126.4 ?
C12 C11 C10 . . 117.9(2) ?
C12 C11 C14 . . 120.9(2) ?
C10 C11 C14 . . 121.2(2) ?
O8 C14 O7 . . 125.3(2) ?
O8 C14 C11 . . 118.0(2) ?
O7 C14 C11 . . 116.74(18) ?
C9 C10 C11 . . 119.0(2) ?
C9 C10 H10 . . 120.5 ?
C11 C10 H10 . . 120.5 ?
C10 C9 C8 . . 119.3(2) ?
C10 C9 H9 . . 120.4 ?
C8 C9 H9 . . 120.4 ?
C14 O7 Pr1 . 2_656 138.92(13) ?

loop_
_geom_bond_atom_site_label_1
_geom_bond_atom_site_label_2
_geom_bond_site_symmetry_2
_geom_bond_distance
_geom_bond_publ_flag
Pr1 O5 . 2.3835(17) y
Pr1 O4 1_455 2.4193(16) y
Pr1 O7 2_656 2.4366(16) y
Pr1 O1 . 2.4407(15) y
Pr1 O10 . 2.4643(18) y
Pr1 O9 . 2.459(2) y
Pr1 N1 . 2.6484(18) y
Pr1 N2 . 2.677(2) y
O1 C6 . 1.263(3) ?
N1 C5 . 1.335(3) ?
N1 C1 . 1.346(3) ?
O4 C7 . 1.253(3) ?
O4 Pr1 1_655 2.4193(16) ?
N2 C8 . 1.337(3) ?
N2 C12 . 1.336(3) ?
C5 C4 . 1.384(3) ?
C5 H5 . 0.9300 ?
O9 H9A . 0.77(3) ?
O9 H9B . 0.73(3) ?
O5 C13 . 1.263(3) ?
O10 H10A . 0.88(4) ?
O10 H10B . 0.73(4) ?
C7 O3 . 1.249(3) ?
C7 C4 . 1.499(3) ?
C1 C2 . 1.373(3) ?
C1 C6 . 1.513(3) ?
C6 O2 . 1.224(3) ?
O6 C13 . 1.236(3) ?
C2 C3 . 1.380(3) ?
C2 H2 . 0.9300 ?
C4 C3 . 1.385(3) ?
C8 C9 . 1.379(3) ?
C8 C13 . 1.511(3) ?
C3 H3 . 0.9300 ?
C12 C11 . 1.382(3) ?
C12 H12 . 0.9300 ?
N4 C15 . 1.310(4) ?
N4 C16 . 1.361(4) ?
N4 H4 . 0.8600 ?
C15 N3 . 1.303(3) ?
C15 H15 . 0.9300 ?
C17 C16 . 1.341(4) ?
C17 N3 . 1.355(4) ?
C17 H17 . 0.9300 ?
N3 H3A . 0.8600 ?
C16 H16 . 0.9300 ?
C11 C10 . 1.386(3) ?
C11 C14 . 1.504(3) ?
C14 O8 . 1.240(3) ?
C14 O7 . 1.267(3) ?
C10 C9 . 1.376(3) ?
C10 H10 . 0.9300 ?
C9 H9 . 0.9300 ?
O7 Pr1 2_656 2.4366(16) ?

loop_
_geom_hbond_atom_site_label_D
_geom_hbond_atom_site_label_H
_geom_hbond_atom_site_label_A
_geom_hbond_site_symmetry_A
_geom_hbond_distance_DH
_geom_hbond_distance_HA
_geom_hbond_distance_DA
_geom_hbond_angle_DHA
N4 H4 O2 1_554 0.86 1.85 2.679(3) 160
N3 H3A O6 2_566 0.86 1.88 2.735(3) 172
N3 H3A O5 2_566 0.86 2.59 3.063(3) 115
O9 H9A O1 2_557 0.77(3) 1.98(3) 2.743(3) 172(3)
O10 H10A O3 1_455 0.88(4) 1.77(4) 2.645(3) 173(3)
O10 H10A O4 1_455 0.88(4) 2.44(3) 2.894(3) 113(3)
O10 H10B O3 2_656 0.73(4) 2.10(4) 2.789(3) 157(4)
O9 H9B O8 2_656 0.73(3) 1.96(4) 2.644(3) 157(3)
